data_7238964
loop_
_publ_author_name
'\<Simunekov\'a, M\'aria'
'Prodius, Denis'
'Mereacre, Valeriu'
'Schwendt, Peter'
'Turta, Constantin'
'Bettinelli, Marco'
'Speghini, Adolfo'
'Lan, Yanhua'
'Anson, Christopher E.'
'Powell, Annie K.'

_publ_section_title
;
 Tetradecanuclear lanthanide-vanadium &#x201C;nanochocolates&#x201D;:
 catalytically-active cationic heteropolyoxovanadium clusters
;
_journal_issue 18
_journal_name_full 'RSC Advances'
_journal_page_first 6299
_journal_paper_doi 10.1039/c3ra40385h
_journal_volume 3
_journal_year 2013
_chemical_formula_moiety 'C2 H19 Cl Dy2 O40 V12, Cl, 13(C4 H8 O)'
_chemical_formula_sum 'C54 H123 Cl2 Dy2 O53 V12'
_chemical_formula_weight 2627.70
_space_group_IT_number 61
_space_group_name_Hall '-P 2ac 2ab'
_space_group_name_H-M_alt 'P b c a'
_symmetry_cell_setting orthorhombic
_symmetry_space_group_name_Hall '-P 2ac 2ab'
_symmetry_space_group_name_H-M 'P b c a'
_atom_sites_solution_hydrogens geom
_atom_sites_solution_primary direct
_atom_sites_solution_secondary difmap
_audit_creation_method SHELXL-97
_cell_angle_alpha 90.00
_cell_angle_beta 90.00
_cell_angle_gamma 90.00
_cell_formula_units_Z 8
_cell_length_a 19.4147(12)
_cell_length_b 20.9930(13)
_cell_length_c 46.517(4)
_cell_measurement_reflns_used 24635
_cell_measurement_temperature 150(2)
_cell_measurement_theta_max 23.84
_cell_measurement_theta_min 1.49
_cell_volume 18959(2)
_computing_cell_refinement 'X-Area 1.38 (Stoe & Cie GmbH, 2006)'
_computing_data_collection 'WinXpose 1.6.8 (Stoe & Cie GmbH, 2004)'
_computing_data_reduction 'X-Area 1.38 (Stoe & Cie GmbH, 2006)'
_computing_molecular_graphics 'Diamond 2.1 (Crystal Impact, 1998)'
_computing_publication_material 'SHELXTL 6.14 (BrukerAXS Inc., 2003)'
_computing_structure_refinement 'SHELXTL 6.14 (BrukerAXS Inc., 2003)'
_computing_structure_solution 'SHELXTL 6.14 (BrukerAXS Inc., 2003)'
_diffrn_ambient_temperature 150(2)
_diffrn_detector_area_resol_mean 6.667
_diffrn_measured_fraction_theta_full 0.979
_diffrn_measured_fraction_theta_max 0.979
_diffrn_measurement_device_type 'Stoe IPDS II'
_diffrn_measurement_method 'area detector'
_diffrn_radiation_monochromator graphite
_diffrn_radiation_source 'fine-focus sealed tube'
_diffrn_radiation_type MoK\a
_diffrn_radiation_wavelength 0.71073
_diffrn_reflns_av_R_equivalents 0.0902
_diffrn_reflns_av_sigmaI/netI 0.0804
_diffrn_reflns_limit_h_max 20
_diffrn_reflns_limit_h_min -20
_diffrn_reflns_limit_k_max 22
_diffrn_reflns_limit_k_min -21
_diffrn_reflns_limit_l_max 35
_diffrn_reflns_limit_l_min -48
_diffrn_reflns_number 46972
_diffrn_reflns_theta_full 21.97
_diffrn_reflns_theta_max 21.97
_diffrn_reflns_theta_min 1.94
_exptl_absorpt_coefficient_mu 2.826
_exptl_absorpt_correction_T_max 0.768
_exptl_absorpt_correction_T_min 0.315
_exptl_absorpt_correction_type multi-scan
_exptl_absorpt_process_details
;
XPREP in SHELXTL 6.14 (BrukerAXS Inc., 2003)
;
_exptl_crystal_colour yellow
_exptl_crystal_density_diffrn 1.841
_exptl_crystal_density_method 'not measured'
_exptl_crystal_description block
_exptl_crystal_F_000 10504
_exptl_crystal_size_max 0.38
_exptl_crystal_size_mid 0.13
_exptl_crystal_size_min 0.11
_refine_diff_density_max 0.861
_refine_diff_density_min -1.646
_refine_diff_density_rms 0.148
_refine_ls_extinction_method none
_refine_ls_goodness_of_fit_ref 1.112
_refine_ls_hydrogen_treatment constr
_refine_ls_matrix_type full
_refine_ls_number_parameters 1037
_refine_ls_number_reflns 11329
_refine_ls_number_restraints 206
_refine_ls_restrained_S_all 1.107
_refine_ls_R_factor_all 0.1177
_refine_ls_R_factor_gt 0.0832
_refine_ls_shift/su_max 0.003
_refine_ls_shift/su_mean 0.000
_refine_ls_structure_factor_coef Fsqd
_refine_ls_weighting_details 'calc w=1/[\s^2^(Fo^2^)+(0.1249P)^2^+7.4130P] where P=(Fo^2^+2Fc^2^)/3'
_refine_ls_weighting_scheme calc
_refine_ls_wR_factor_gt 0.2062
_refine_ls_wR_factor_ref 0.2224
_reflns_number_gt 7733
_reflns_number_total 11329
_reflns_threshold_expression >2sigma(I)
_cod_data_source_file c3ra40385h.txt
_cod_data_source_block m106piv
_cod_database_code 7238964

loop_
_symmetry_equiv_pos_as_xyz
'x, y, z'
'-x+1/2, -y, z+1/2'
'-x, y+1/2, -z+1/2'
'x+1/2, -y+1/2, -z'
'-x, -y, -z'
'x-1/2, y, -z-1/2'
'x, -y-1/2, z-1/2'
'-x-1/2, y-1/2, z'

loop_
_atom_site_label
_atom_site_type_symbol
_atom_site_fract_x
_atom_site_fract_y
_atom_site_fract_z
_atom_site_U_iso_or_equiv
_atom_site_adp_type
_atom_site_occupancy
_atom_site_symmetry_multiplicity
_atom_site_calc_flag
_atom_site_refinement_flags
_atom_site_disorder_assembly
_atom_site_disorder_group
Dy1 Dy 0.38030(4) 0.55777(4) 0.107109(19) 0.0657(3) Uani 1 1 d D . .
Dy2 Dy 0.63239(4) 0.31065(4) 0.161654(18) 0.0608(3) Uani 1 1 d . . .
V1 V 0.39649(14) 0.50702(15) 0.17554(7) 0.0717(8) Uani 1 1 d . . .
O1 O 0.3441(6) 0.5418(7) 0.1969(3) 0.093(4) Uani 1 1 d . A .
V2 V 0.49718(12) 0.47819(11) 0.06730(6) 0.0517(6) Uani 1 1 d . . .
O2 O 0.4934(5) 0.4987(5) 0.0344(2) 0.067(3) Uani 1 1 d . A .
V3 V 0.52203(15) 0.57837(14) 0.16772(7) 0.0703(8) Uani 1 1 d . . .
O3 O 0.5244(7) 0.6401(5) 0.1870(3) 0.092(4) Uani 1 1 d . A .
V4 V 0.33909(13) 0.39627(15) 0.14806(7) 0.0734(9) Uani 1 1 d . . .
O4 O 0.2632(5) 0.3787(6) 0.1593(3) 0.093(4) Uani 1 1 d . A .
V5 V 0.58407(13) 0.56016(11) 0.10157(6) 0.0550(6) Uani 1 1 d . . .
O5 O 0.6235(5) 0.6131(4) 0.0829(3) 0.068(3) Uani 1 1 d . A .
V6 V 0.39970(13) 0.37885(13) 0.08224(7) 0.0634(8) Uani 1 1 d . . .
O6 O 0.3599(5) 0.3513(5) 0.0545(3) 0.081(4) Uani 1 1 d . A .
V7 V 0.66154(13) 0.46990(13) 0.15768(6) 0.0580(7) Uani 1 1 d . . .
O7 O 0.7368(5) 0.4886(6) 0.1688(3) 0.076(3) Uani 1 1 d . A .
V8 V 0.47130(13) 0.28046(13) 0.13689(7) 0.0658(8) Uani 1 1 d . . .
O8 O 0.4522(6) 0.2074(5) 0.1381(3) 0.085(4) Uani 1 1 d . A .
V9 V 0.56021(14) 0.46056(15) 0.20279(6) 0.0680(8) Uani 1 1 d . . .
O9 O 0.5898(6) 0.4832(6) 0.2330(2) 0.085(4) Uani 1 1 d . A .
V10 V 0.65727(12) 0.43239(11) 0.09816(6) 0.0509(6) Uani 1 1 d . . .
O10 O 0.7309(5) 0.4415(5) 0.0827(2) 0.064(3) Uani 1 1 d . A .
V11 V 0.44606(14) 0.34713(15) 0.19006(7) 0.0745(9) Uani 1 1 d . . .
O11 O 0.4100(6) 0.3015(7) 0.2130(3) 0.099(5) Uani 1 1 d . A .
V12 V 0.54270(13) 0.31908(11) 0.08547(6) 0.0558(7) Uani 1 1 d . . .
O12 O 0.5494(5) 0.2630(5) 0.0625(3) 0.072(3) Uani 1 1 d . A .
O13 O 0.4336(5) 0.5691(5) 0.1525(2) 0.065(3) Uani 1 1 d . A .
O14 O 0.3456(5) 0.4834(5) 0.1430(3) 0.068(3) Uani 1 1 d . A .
O15 O 0.4936(5) 0.5534(4) 0.0890(2) 0.057(3) Uani 1 1 d . A .
O16 O 0.4048(5) 0.4669(5) 0.0794(2) 0.059(3) Uani 1 1 d . A .
O17 O 0.6262(5) 0.4110(5) 0.1847(2) 0.065(3) Uani 1 1 d . A .
O18 O 0.6722(4) 0.3977(4) 0.1336(2) 0.048(2) Uani 1 1 d . A .
O19 O 0.5138(5) 0.3004(5) 0.1724(2) 0.061(3) Uani 1 1 d . A .
O20 O 0.5608(4) 0.2867(4) 0.1217(2) 0.052(2) Uani 1 1 d . A .
O21 O 0.4824(5) 0.5132(5) 0.1948(2) 0.071(3) Uani 1 1 d . A .
O22 O 0.3881(5) 0.4188(5) 0.1833(2) 0.071(3) Uani 1 1 d . A .
O23 O 0.5905(4) 0.4807(4) 0.0775(2) 0.045(2) Uani 1 1 d . A .
O24 O 0.4963(4) 0.3878(4) 0.0675(2) 0.053(2) Uani 1 1 d . A .
O25 O 0.6008(5) 0.5251(5) 0.1764(2) 0.060(3) Uani 1 1 d . A .
O26 O 0.6511(4) 0.5105(4) 0.1218(2) 0.055(2) Uani 1 1 d . A .
O27 O 0.3976(5) 0.3241(5) 0.1544(3) 0.072(3) Uani 1 1 d . A .
O28 O 0.4482(5) 0.3079(4) 0.0996(2) 0.060(3) Uani 1 1 d . A .
O29 O 0.5603(5) 0.6022(4) 0.1339(2) 0.063(3) Uani 1 1 d . A .
O30 O 0.3368(5) 0.3789(5) 0.1102(3) 0.067(3) Uani 1 1 d . A .
O31 O 0.5049(5) 0.3958(5) 0.2105(2) 0.067(3) Uani 1 1 d . A .
O32 O 0.6230(4) 0.3603(4) 0.0828(2) 0.053(2) Uani 1 1 d . A .
O33A O 0.3065(11) 0.6312(11) 0.1327(5) 0.067(6) Uiso 0.50 1 d PD A 1
C31A C 0.2340(16) 0.6601(17) 0.1179(8) 0.074(9) Uiso 0.50 1 d P A 1
H31A H 0.2405 0.6686 0.0971 0.088 Uiso 0.50 1 calc PR A 1
H31B H 0.1952 0.6299 0.1203 0.088 Uiso 0.50 1 calc PR A 1
C32A C 0.2214(19) 0.7190(19) 0.1336(10) 0.085(11) Uiso 0.50 1 d P A 1
H32A H 0.1715 0.7280 0.1352 0.102 Uiso 0.50 1 calc PR A 1
H32B H 0.2446 0.7556 0.1243 0.102 Uiso 0.50 1 calc PR A 1
C33A C 0.255(4) 0.704(4) 0.1651(19) 0.16(3) Uiso 0.50 1 d P A 1
H33A H 0.2699 0.7436 0.1748 0.192 Uiso 0.50 1 calc PR A 1
H33B H 0.2221 0.6809 0.1776 0.192 Uiso 0.50 1 calc PR A 1
C34A C 0.314(3) 0.664(3) 0.1568(15) 0.139(19) Uiso 0.50 1 d P A 1
H34A H 0.3550 0.6914 0.1550 0.167 Uiso 0.50 1 calc PR A 1
H34B H 0.3229 0.6334 0.1727 0.167 Uiso 0.50 1 calc PR A 1
O33B O 0.2827(13) 0.6098(15) 0.1266(7) 0.104(10) Uiso 0.50 1 d PD A 2
H33C H 0.2408 0.5921 0.1179 0.155 Uiso 0.50 1 calc PR A 2
H33D H 0.2854 0.6555 0.1224 0.155 Uiso 0.50 1 calc PR A 2
H33E H 0.2815 0.6033 0.1474 0.155 Uiso 0.50 1 calc PR A 2
O41B O 0.307(2) 0.715(2) 0.1501(11) 0.156(14) Uiso 0.50 1 d P B 2
C41B C 0.232(2) 0.726(3) 0.1567(13) 0.100(14) Uiso 0.50 1 d P B 2
H41A H 0.2040 0.6884 0.1519 0.120 Uiso 0.50 1 calc PR B 2
H41B H 0.2145 0.7636 0.1463 0.120 Uiso 0.50 1 calc PR B 2
C42B C 0.234(5) 0.738(5) 0.190(3) 0.26(5) Uiso 0.50 1 d P B 2
H42A H 0.2318 0.7839 0.1943 0.315 Uiso 0.50 1 calc PR B 2
H42B H 0.1964 0.7151 0.1997 0.315 Uiso 0.50 1 calc PR B 2
C43B C 0.304(3) 0.710(3) 0.1963(15) 0.15(2) Uiso 0.50 1 d P B 2
H43A H 0.2992 0.6639 0.2012 0.178 Uiso 0.50 1 calc PR B 2
H43B H 0.3249 0.7317 0.2130 0.178 Uiso 0.50 1 calc PR B 2
C44B C 0.354(4) 0.717(4) 0.168(2) 0.20(3) Uiso 0.50 1 d P B 2
H44A H 0.3784 0.7585 0.1681 0.245 Uiso 0.50 1 calc PR B 2
H44B H 0.3870 0.6818 0.1665 0.245 Uiso 0.50 1 calc PR B 2
O34 O 0.4245(6) 0.6655(6) 0.1064(3) 0.083(3) Uani 1 1 d . A .
O35 O 0.3586(5) 0.6013(5) 0.0605(3) 0.067(3) Uani 1 1 d . A .
O36 O 0.2686(6) 0.5232(7) 0.0932(3) 0.106(5) Uani 1 1 d . A .
O37 O 0.6288(6) 0.2819(6) 0.2124(3) 0.087(4) Uani 1 1 d . . .
O38 O 0.7457(6) 0.3150(6) 0.1793(3) 0.084(3) Uani 1 1 d . . .
O39 O 0.7065(5) 0.2667(5) 0.1244(3) 0.072(3) Uani 1 1 d . . .
O40 O 0.6302(6) 0.1982(5) 0.1644(3) 0.080(3) Uani 1 1 d . . .
Cl1 Cl 0.50713(17) 0.43286(17) 0.13462(8) 0.0566(9) Uani 1 1 d . . .
O51 O 0.3630(14) 0.7761(9) 0.0905(6) 0.178(9) Uani 1 1 d U . .
C51 C 0.3707(17) 0.8358(13) 0.1053(8) 0.160(11) Uani 1 1 d U . .
H51A H 0.4198 0.8455 0.1091 0.192 Uiso 1 1 calc R . .
H51B H 0.3452 0.8358 0.1238 0.192 Uiso 1 1 calc R . .
C52 C 0.3387(17) 0.8841(14) 0.0835(8) 0.161(11) Uani 1 1 d U . .
H52A H 0.2994 0.9070 0.0922 0.193 Uiso 1 1 calc R . .
H52B H 0.3735 0.9156 0.0772 0.193 Uiso 1 1 calc R . .
C53 C 0.3162(16) 0.8458(15) 0.0597(9) 0.167(12) Uani 1 1 d U . .
H53A H 0.2703 0.8603 0.0532 0.200 Uiso 1 1 calc R . .
H53B H 0.3489 0.8502 0.0435 0.200 Uiso 1 1 calc R . .
C54 C 0.313(2) 0.7806(17) 0.0684(7) 0.186(15) Uani 1 1 d U . .
H54A H 0.2662 0.7700 0.0759 0.223 Uiso 1 1 calc R . .
H54B H 0.3237 0.7517 0.0523 0.223 Uiso 1 1 calc R . .
O61 O 0.4452(9) 0.6777(7) 0.0317(4) 0.135(7) Uani 1 1 d DU . .
C61 C 0.4721(18) 0.6485(14) 0.0026(7) 0.161(12) Uani 1 1 d U D .
H61A H 0.4806 0.6022 0.0046 0.194 Uiso 1 1 calc R . .
H61B H 0.4385 0.6554 -0.0131 0.194 Uiso 1 1 calc R . .
C62 C 0.5313(19) 0.680(2) -0.0026(8) 0.25(2) Uani 1 1 d DU . .
H62A H 0.5215 0.7190 -0.0140 0.302 Uiso 0.60 1 calc PR C 1
H62B H 0.5628 0.6528 -0.0140 0.302 Uiso 0.60 1 calc PR C 1
H62C H 0.5408 0.6835 -0.0235 0.302 Uiso 0.40 1 calc PR C 2
H62D H 0.5710 0.6598 0.0071 0.302 Uiso 0.40 1 calc PR C 2
C63A C 0.5642(17) 0.698(2) 0.0246(8) 0.107(12) Uiso 0.60 1 d PD D 1
H63A H 0.5869 0.7397 0.0231 0.128 Uiso 0.60 1 calc PR D 1
H63B H 0.5989 0.6654 0.0303 0.128 Uiso 0.60 1 calc PR D 1
C64A C 0.5059(13) 0.6997(19) 0.0460(7) 0.105(11) Uiso 0.60 1 d PD D 1
H64A H 0.5163 0.6720 0.0627 0.126 Uiso 0.60 1 calc PR D 1
H64B H 0.4990 0.7438 0.0530 0.126 Uiso 0.60 1 calc PR D 1
C63B C 0.514(3) 0.745(2) 0.0105(12) 0.111(18) Uiso 0.40 1 d PD D 2
H63C H 0.5574 0.7632 0.0181 0.134 Uiso 0.40 1 calc PR D 2
H63D H 0.4977 0.7729 -0.0051 0.134 Uiso 0.40 1 calc PR D 2
C64B C 0.462(2) 0.7448(12) 0.0341(10) 0.078(12) Uiso 0.40 1 d PD D 2
H64C H 0.4816 0.7560 0.0530 0.093 Uiso 0.40 1 calc PR D 2
H64D H 0.4218 0.7726 0.0298 0.093 Uiso 0.40 1 calc PR D 2
O71 O 0.3004(8) 0.5362(9) 0.0182(4) 0.128(6) Uani 1 1 d D . .
C71 C 0.3465(13) 0.5228(16) -0.0060(6) 0.153(12) Uani 1 1 d D F .
H71A H 0.3919 0.5430 -0.0028 0.183 Uiso 0.50 1 calc PR E 1
H71B H 0.3268 0.5401 -0.0240 0.183 Uiso 0.50 1 calc PR E 1
H71C H 0.3932 0.5114 0.0008 0.183 Uiso 0.50 1 calc PR E 2
H71D H 0.3497 0.5599 -0.0191 0.183 Uiso 0.50 1 calc PR E 2
C72A C 0.354(2) 0.4527(18) -0.0081(18) 0.16(2) Uiso 0.50 1 d PD F 1
H72A H 0.3892 0.4362 0.0054 0.195 Uiso 0.50 1 calc PR F 1
H72B H 0.3654 0.4389 -0.0279 0.195 Uiso 0.50 1 calc PR F 1
C73A C 0.2829(18) 0.4337(18) 0.0004(8) 0.093(11) Uiso 0.50 1 d PD F 1
H73A H 0.2805 0.3880 0.0056 0.111 Uiso 0.50 1 calc PR F 1
H73B H 0.2492 0.4427 -0.0150 0.111 Uiso 0.50 1 calc PR F 1
C74A C 0.2709(15) 0.4758(12) 0.0265(7) 0.063(8) Uiso 0.50 1 d PD F 1
H74A H 0.2211 0.4802 0.0306 0.076 Uiso 0.50 1 calc PR F 1
H74B H 0.2943 0.4584 0.0437 0.076 Uiso 0.50 1 calc PR F 1
C72B C 0.312(2) 0.4671(18) -0.0206(10) 0.101(13) Uiso 0.50 1 d PD F 2
H72C H 0.3189 0.4691 -0.0417 0.121 Uiso 0.50 1 calc PR F 2
H72D H 0.3310 0.4263 -0.0134 0.121 Uiso 0.50 1 calc PR F 2
C73B C 0.238(3) 0.473(4) -0.0132(18) 0.22(4) Uiso 0.50 1 d PD F 2
H73C H 0.2206 0.4324 -0.0052 0.269 Uiso 0.50 1 calc PR F 2
H73D H 0.2108 0.4834 -0.0306 0.269 Uiso 0.50 1 calc PR F 2
C74B C 0.2305(16) 0.525(3) 0.0086(13) 0.144(19) Uiso 0.50 1 d PD F 2
H74C H 0.2108 0.5641 -0.0002 0.172 Uiso 0.50 1 calc PR F 2
H74D H 0.2006 0.5116 0.0247 0.172 Uiso 0.50 1 calc PR F 2
O81 O 0.1703(7) 0.5917(7) 0.0660(5) 0.135(7) Uani 1 1 d DU . .
C81 C 0.1018(11) 0.5928(13) 0.0708(8) 0.145(11) Uani 1 1 d U H .
H81A H 0.0924 0.5889 0.0916 0.173 Uiso 1 1 calc R . .
H81B H 0.0796 0.5565 0.0608 0.173 Uiso 1 1 calc R . .
C82 C 0.0753(15) 0.6496(15) 0.0605(10) 0.196(18) Uani 1 1 d U . .
H82A H 0.0507 0.6723 0.0761 0.236 Uiso 1 1 calc R H .
H82B H 0.0421 0.6411 0.0448 0.236 Uiso 1 1 calc R . .
C83 C 0.1302(13) 0.6874(11) 0.0502(11) 0.23(2) Uani 1 1 d DU H .
H83C H 0.1455 0.7182 0.0650 0.276 Uiso 0.60 1 calc PR G 1
H83D H 0.1165 0.7112 0.0327 0.276 Uiso 0.60 1 calc PR G 1
H83A H 0.1228 0.7333 0.0542 0.276 Uiso 0.40 1 calc PR G 2
H83B H 0.1382 0.6811 0.0294 0.276 Uiso 0.40 1 calc PR G 2
C84A C 0.1870(15) 0.6396(13) 0.0434(7) 0.095(10) Uiso 0.60 1 d PD H 1
H84A H 0.1826 0.6218 0.0238 0.114 Uiso 0.60 1 calc PR H 1
H84B H 0.2335 0.6580 0.0460 0.114 Uiso 0.60 1 calc PR H 1
C84B C 0.188(2) 0.6603(12) 0.0681(13) 0.110(18) Uiso 0.40 1 d PD H 2
H84C H 0.2337 0.6696 0.0597 0.132 Uiso 0.40 1 calc PR H 2
H84D H 0.1864 0.6758 0.0882 0.132 Uiso 0.40 1 calc PR H 2
O91 O 0.1664(9) 0.5124(11) 0.1371(4) 0.162(7) Uani 1 1 d DU . .
C91A C 0.1804(14) 0.517(2) 0.1678(6) 0.133(12) Uiso 0.60 1 d PDU I 1
H91A H 0.1847 0.5622 0.1736 0.160 Uiso 0.60 1 calc PR I 1
H91B H 0.2237 0.4946 0.1726 0.160 Uiso 0.60 1 calc PR I 1
C92A C 0.1210(19) 0.487(2) 0.1825(6) 0.158(16) Uiso 0.60 1 d PDU I 1
H92A H 0.1117 0.5072 0.2013 0.190 Uiso 0.60 1 calc PR I 1
H92B H 0.1289 0.4407 0.1855 0.190 Uiso 0.60 1 calc PR I 1
C93A C 0.0626(13) 0.498(3) 0.1616(8) 0.182(16) Uiso 0.60 1 d PDU I 1
H93A H 0.0241 0.4681 0.1649 0.218 Uiso 0.60 1 calc PR I 1
H93B H 0.0452 0.5424 0.1628 0.218 Uiso 0.60 1 calc PR I 1
C94A C 0.0979(16) 0.486(3) 0.1335(7) 0.176(15) Uiso 0.60 1 d PDU I 1
H94A H 0.1003 0.4395 0.1295 0.212 Uiso 0.60 1 calc PR I 1
H94B H 0.0732 0.5071 0.1176 0.212 Uiso 0.60 1 calc PR I 1
C91B C 0.1919(19) 0.558(3) 0.1586(12) 0.155(16) Uiso 0.40 1 d PDU I 2
H91C H 0.2059 0.5988 0.1496 0.186 Uiso 0.40 1 calc PR I 2
H91D H 0.2311 0.5404 0.1696 0.186 Uiso 0.40 1 calc PR I 2
C92B C 0.129(3) 0.567(3) 0.1774(9) 0.158(19) Uiso 0.40 1 d PDU I 2
H92C H 0.1222 0.5297 0.1903 0.189 Uiso 0.40 1 calc PR I 2
H92D H 0.1321 0.6060 0.1890 0.189 Uiso 0.40 1 calc PR I 2
C93B C 0.073(2) 0.571(3) 0.1557(15) 0.19(2) Uiso 0.40 1 d PDU I 2
H93C H 0.0292 0.5554 0.1638 0.225 Uiso 0.40 1 calc PR I 2
H93D H 0.0671 0.6155 0.1492 0.225 Uiso 0.40 1 calc PR I 2
C94B C 0.0952(17) 0.531(3) 0.1317(12) 0.182(17) Uiso 0.40 1 d PDU I 2
H94C H 0.0657 0.4923 0.1304 0.218 Uiso 0.40 1 calc PR I 2
H94D H 0.0917 0.5544 0.1134 0.218 Uiso 0.40 1 calc PR I 2
O101 O 0.7110(10) 0.1783(11) 0.2265(5) 0.171(7) Uani 1 1 d DU K .
C101 C 0.7645(12) 0.1552(14) 0.2066(6) 0.140(8) Uiso 1 1 d DU . .
H10A H 0.7612 0.1743 0.1872 0.167 Uiso 0.60 1 calc PR J 1
H10B H 0.7662 0.1081 0.2052 0.167 Uiso 0.60 1 calc PR J 1
H10J H 0.7860 0.1913 0.1963 0.167 Uiso 0.40 1 calc PR J 2
H10K H 0.7442 0.1258 0.1922 0.167 Uiso 0.40 1 calc PR J 2
C102 C 0.822(2) 0.183(2) 0.2243(8) 0.160(15) Uiso 0.60 1 d PDU K 1
H10C H 0.8190 0.2296 0.2253 0.192 Uiso 0.60 1 calc PR K 1
H10D H 0.8675 0.1700 0.2167 0.192 Uiso 0.60 1 calc PR K 1
C202 C 0.816(3) 0.121(3) 0.2244(9) 0.154(19) Uiso 0.40 1 d PDU K 2
H20A H 0.8637 0.1282 0.2169 0.185 Uiso 0.40 1 calc PR K 2
H20B H 0.8069 0.0751 0.2253 0.185 Uiso 0.40 1 calc PR K 2
C103 C 0.8072(15) 0.1521(18) 0.2531(8) 0.186(12) Uiso 1 1 d DU . .
H10E H 0.8106 0.1050 0.2524 0.224 Uiso 0.60 1 calc PR K 1
H10F H 0.8373 0.1688 0.2685 0.224 Uiso 0.60 1 calc PR K 1
H10L H 0.8390 0.1886 0.2550 0.224 Uiso 0.40 1 calc PR K 2
H10M H 0.8179 0.1211 0.2685 0.224 Uiso 0.40 1 calc PR K 2
C104 C 0.7341(15) 0.1745(17) 0.2561(6) 0.177(11) Uiso 1 1 d DU K .
H10G H 0.7062 0.1437 0.2672 0.212 Uiso 1 1 calc R . .
H10H H 0.7320 0.2167 0.2656 0.212 Uiso 1 1 calc R . .
O111 O 0.5714(12) 0.3068(12) 0.2654(6) 0.175(8) Uiso 1 1 d DU . .
C111 C 0.5169(19) 0.2625(18) 0.2671(11) 0.240(17) Uiso 1 1 d DU . .
H11A H 0.5299 0.2228 0.2772 0.288 Uiso 1 1 calc R . .
H11B H 0.4967 0.2525 0.2481 0.288 Uiso 1 1 calc R . .
C112 C 0.472(2) 0.305(2) 0.2848(11) 0.237(17) Uiso 1 1 d DU . .
H11C H 0.4426 0.3295 0.2715 0.284 Uiso 1 1 calc R . .
H11D H 0.4412 0.2771 0.2963 0.284 Uiso 1 1 calc R . .
C113 C 0.506(3) 0.350(3) 0.3046(11) 0.31(2) Uiso 1 1 d DU . .
H11E H 0.5341 0.3299 0.3201 0.368 Uiso 1 1 calc R . .
H11F H 0.4765 0.3844 0.3121 0.368 Uiso 1 1 calc R . .
C114 C 0.546(3) 0.3664(19) 0.2779(12) 0.29(2) Uiso 1 1 d DU . .
H11G H 0.5153 0.3884 0.2640 0.348 Uiso 1 1 calc R . .
H11H H 0.5847 0.3950 0.2826 0.348 Uiso 1 1 calc R . .
O121 O 0.7900(10) 0.3648(11) 0.2297(5) 0.151(6) Uani 1 1 d U . .
C121 C 0.8271(18) 0.4293(19) 0.2292(11) 0.23(2) Uani 1 1 d U . .
H12A H 0.8689 0.4292 0.2414 0.274 Uiso 1 1 calc R . .
H12B H 0.8395 0.4424 0.2094 0.274 Uiso 1 1 calc R . .
C122 C 0.7751(19) 0.4671(18) 0.2407(7) 0.168(10) Uani 1 1 d U . .
H12C H 0.7390 0.4754 0.2261 0.201 Uiso 1 1 calc R . .
H12D H 0.7939 0.5084 0.2473 0.201 Uiso 1 1 calc R . .
C123 C 0.7480(16) 0.4324(18) 0.2639(6) 0.160(12) Uani 1 1 d U . .
H12E H 0.7010 0.4471 0.2689 0.192 Uiso 1 1 calc R . .
H12F H 0.7778 0.4359 0.2811 0.192 Uiso 1 1 calc R . .
C124 C 0.7470(19) 0.369(2) 0.2530(10) 0.226(19) Uani 1 1 d U . .
H12G H 0.7623 0.3390 0.2681 0.272 Uiso 1 1 calc R . .
H12H H 0.6995 0.3574 0.2473 0.272 Uiso 1 1 calc R . .
O131 O 0.8513(13) 0.3017(9) 0.1429(9) 0.29(2) Uani 1 1 d U M .
C131 C 0.8836(14) 0.2473(12) 0.1327(8) 0.167(15) Uani 1 1 d DU . .
H13A H 0.8497 0.2144 0.1271 0.201 Uiso 0.50 1 calc PR L 1
H13B H 0.9155 0.2293 0.1472 0.201 Uiso 0.50 1 calc PR L 1
H13J H 0.8574 0.2284 0.1166 0.201 Uiso 0.50 1 calc PR L 2
H13K H 0.8884 0.2152 0.1482 0.201 Uiso 0.50 1 calc PR L 2
C132 C 0.922(3) 0.273(2) 0.1070(10) 0.115(16) Uiso 0.50 1 d PD M 1
H13C H 0.9707 0.2825 0.1117 0.138 Uiso 0.50 1 calc PR M 1
H13D H 0.9206 0.2425 0.0907 0.138 Uiso 0.50 1 calc PR M 1
C133 C 0.882(5) 0.332(3) 0.1006(10) 0.25(5) Uiso 0.50 1 d PD M 1
H13E H 0.8385 0.3219 0.0905 0.306 Uiso 0.50 1 calc PR M 1
H13F H 0.9092 0.3618 0.0885 0.306 Uiso 0.50 1 calc PR M 1
C232 C 0.952(2) 0.270(2) 0.1230(17) 0.16(2) Uiso 0.50 1 d PD M 2
H23A H 0.9657 0.2504 0.1046 0.187 Uiso 0.50 1 calc PR M 2
H23B H 0.9880 0.2625 0.1376 0.187 Uiso 0.50 1 calc PR M 2
C233 C 0.937(2) 0.340(2) 0.1196(14) 0.140(19) Uiso 0.50 1 d PD M 2
H23C H 0.9719 0.3648 0.1302 0.168 Uiso 0.50 1 calc PR M 2
H23D H 0.9411 0.3515 0.0990 0.168 Uiso 0.50 1 calc PR M 2
C134 C 0.8675(15) 0.3612(13) 0.1296(9) 0.168(14) Uani 1 1 d DU . .
H13G H 0.9084 0.3820 0.1382 0.202 Uiso 0.50 1 calc PR M 1
H13H H 0.8280 0.3911 0.1294 0.202 Uiso 0.50 1 calc PR M 1
H13M H 0.8698 0.3968 0.1435 0.202 Uiso 0.50 1 calc PR M 2
H13N H 0.8359 0.3720 0.1136 0.202 Uiso 0.50 1 calc PR M 2
O141 O 0.7561(12) 0.2694(11) 0.0624(5) 0.168(8) Uani 1 1 d U O .
C141 C 0.759(2) 0.3132(15) 0.0377(8) 0.182(14) Uani 1 1 d DU . .
H14A H 0.8045 0.3098 0.0280 0.218 Uiso 0.62 1 calc PR N 1
H14B H 0.7528 0.3577 0.0441 0.218 Uiso 0.62 1 calc PR N 1
H14J H 0.7999 0.3415 0.0394 0.218 Uiso 0.38 1 calc PR N 2
H14K H 0.7173 0.3398 0.0369 0.218 Uiso 0.38 1 calc PR N 2
C242 C 0.703(2) 0.2937(17) 0.0181(10) 0.123(13) Uiso 0.62 1 d PDU O 1
H24A H 0.7090 0.3118 -0.0014 0.147 Uiso 0.62 1 calc PR O 1
H24B H 0.6571 0.3062 0.0257 0.147 Uiso 0.62 1 calc PR O 1
C142 C 0.765(4) 0.273(3) 0.0112(13) 0.18(4) Uiso 0.38 1 d PDU O 2
H14C H 0.7531 0.2967 -0.0064 0.217 Uiso 0.38 1 calc PR O 2
H14D H 0.8114 0.2537 0.0091 0.217 Uiso 0.38 1 calc PR O 2
C143 C 0.712(2) 0.2233(17) 0.0181(10) 0.207(17) Uani 1 1 d DU . .
H14L H 0.7470 0.2097 0.0040 0.249 Uiso 0.62 1 calc PR O 1
H14M H 0.6679 0.2011 0.0140 0.249 Uiso 0.62 1 calc PR O 1
H14N H 0.7159 0.1849 0.0059 0.249 Uiso 0.38 1 calc PR O 2
H14P H 0.6643 0.2402 0.0172 0.249 Uiso 0.38 1 calc PR O 2
C144 C 0.738(3) 0.2105(17) 0.0517(11) 0.23(2) Uani 1 1 d U O .
H14G H 0.7006 0.1915 0.0633 0.271 Uiso 1 1 calc R . .
H14H H 0.7781 0.1813 0.0519 0.271 Uiso 1 1 calc R . .
O151 O 0.6556(7) 0.1394(7) 0.1145(3) 0.102(4) Uani 1 1 d U Q .
C151 C 0.7013(11) 0.0869(10) 0.1135(6) 0.106(7) Uani 1 1 d U Q .
H15A H 0.7336 0.0871 0.1299 0.128 Uiso 1 1 calc R . .
H15B H 0.7277 0.0860 0.0953 0.128 Uiso 1 1 calc R . .
C152 C 0.6503(15) 0.0313(13) 0.1153(10) 0.193(18) Uani 1 1 d DU . .
H15C H 0.6713 -0.0095 0.1094 0.232 Uiso 0.50 1 calc PR P 1
H15D H 0.6301 0.0270 0.1348 0.232 Uiso 0.50 1 calc PR P 1
H15J H 0.6571 0.0011 0.0992 0.232 Uiso 0.50 1 calc PR P 2
H15K H 0.6554 0.0082 0.1337 0.232 Uiso 0.50 1 calc PR P 2
C153 C 0.599(3) 0.0553(13) 0.0937(14) 0.17(3) Uiso 0.50 1 d PD Q 1
H15E H 0.6138 0.0461 0.0738 0.205 Uiso 0.50 1 calc PR Q 1
H15F H 0.5528 0.0356 0.0969 0.205 Uiso 0.50 1 calc PR Q 1
C253 C 0.5809(15) 0.0628(16) 0.1134(12) 0.108(14) Uiso 0.50 1 d PD Q 2
H25A H 0.5607 0.0691 0.1328 0.130 Uiso 0.50 1 calc PR Q 2
H25B H 0.5487 0.0372 0.1016 0.130 Uiso 0.50 1 calc PR Q 2
C154 C 0.5964(11) 0.1256(8) 0.0993(6) 0.113(8) Uani 1 1 d DU . .
H15G H 0.5955 0.1495 0.0809 0.135 Uiso 1 1 calc R Q 1
H15H H 0.5550 0.1370 0.1106 0.135 Uiso 1 1 calc R Q 1
O161 O 0.5466(9) 0.1212(8) 0.1930(4) 0.132(6) Uani 1 1 d U . .
C161 C 0.4952(13) 0.1519(14) 0.2113(6) 0.134(9) Uani 1 1 d U . .
H16A H 0.5084 0.1968 0.2150 0.161 Uiso 1 1 calc R . .
H16B H 0.4497 0.1516 0.2017 0.161 Uiso 1 1 calc R . .
C162 C 0.4919(19) 0.1174(17) 0.2377(7) 0.174(13) Uani 1 1 d U . .
H16C H 0.4936 0.1473 0.2542 0.209 Uiso 1 1 calc R . .
H16D H 0.4483 0.0931 0.2388 0.209 Uiso 1 1 calc R . .
C163 C 0.5475(17) 0.076(3) 0.2389(7) 0.27(3) Uani 1 1 d U . .
H16E H 0.5329 0.0345 0.2469 0.321 Uiso 1 1 calc R . .
H16F H 0.5839 0.0938 0.2514 0.321 Uiso 1 1 calc R . .
C164 C 0.5752(16) 0.0670(14) 0.2086(6) 0.140(9) Uani 1 1 d U . .
H16G H 0.6261 0.0679 0.2084 0.168 Uiso 1 1 calc R . .
H16H H 0.5592 0.0262 0.2003 0.168 Uiso 1 1 calc R . .
O171 O 0.479(3) -0.051(5) 0.035(2) 0.33(3) Uiso 0.50 1 d PDU . .
C171 C 0.533(5) -0.006(3) 0.042(2) 0.33(4) Uiso 0.50 1 d PDU . .
H17A H 0.5407 -0.0054 0.0634 0.393 Uiso 0.50 1 calc PR . .
H17B H 0.5197 0.0379 0.0362 0.393 Uiso 0.50 1 calc PR . .
C172 C 0.595(4) -0.028(5) 0.027(2) 0.33(4) Uiso 0.50 1 d PDU . .
H17C H 0.6381 -0.0145 0.0368 0.396 Uiso 0.50 1 calc PR . .
H17D H 0.5963 -0.0117 0.0068 0.396 Uiso 0.50 1 calc PR . .
C173 C 0.586(4) -0.099(4) 0.028(2) 0.28(4) Uiso 0.50 1 d PDU . .
H17E H 0.6143 -0.1204 0.0129 0.333 Uiso 0.50 1 calc PR . .
H17F H 0.5977 -0.1163 0.0469 0.333 Uiso 0.50 1 calc PR . .
C174 C 0.511(5) -0.105(4) 0.021(2) 0.33(4) Uiso 0.50 1 d PDU . .
H17G H 0.5023 -0.1047 0.0005 0.393 Uiso 0.50 1 calc PR . .
H17H H 0.4923 -0.1451 0.0296 0.393 Uiso 0.50 1 calc PR . .

loop_
_atom_site_aniso_label
_atom_site_aniso_U_11
_atom_site_aniso_U_22
_atom_site_aniso_U_33
_atom_site_aniso_U_23
_atom_site_aniso_U_13
_atom_site_aniso_U_12
Dy1 0.0708(5) 0.0637(5) 0.0626(6) 0.0214(4) 0.0057(4) 0.0145(4)
Dy2 0.0671(4) 0.0601(5) 0.0551(5) 0.0143(4) -0.0069(4) 0.0069(3)
V1 0.0759(17) 0.081(2) 0.058(2) 0.0174(16) 0.0165(14) 0.0194(15)
O1 0.088(7) 0.130(11) 0.062(8) 0.013(8) 0.034(6) 0.046(7)
V2 0.0668(14) 0.0426(14) 0.0458(16) 0.0109(12) -0.0039(12) 0.0004(11)
O2 0.092(7) 0.058(6) 0.052(7) 0.015(5) -0.004(5) 0.002(5)
V3 0.0951(19) 0.0611(17) 0.055(2) -0.0054(14) 0.0043(15) 0.0139(15)
O3 0.122(9) 0.065(8) 0.089(10) -0.017(7) 0.005(8) 0.011(7)
V4 0.0583(15) 0.083(2) 0.079(2) 0.0345(18) 0.0030(14) 0.0046(14)
O4 0.056(6) 0.115(10) 0.108(12) 0.046(9) 0.016(6) -0.004(6)
V5 0.0739(15) 0.0407(14) 0.0503(17) 0.0003(12) 0.0034(12) -0.0042(11)
O5 0.093(7) 0.031(5) 0.079(8) 0.002(5) 0.012(6) -0.026(5)
V6 0.0622(14) 0.0581(16) 0.070(2) 0.0198(14) -0.0157(13) -0.0091(12)
O6 0.070(6) 0.074(8) 0.099(10) 0.016(7) -0.026(6) -0.017(5)
V7 0.0671(14) 0.0618(16) 0.0451(17) -0.0021(13) -0.0022(12) -0.0035(12)
O7 0.060(6) 0.101(9) 0.067(8) -0.019(7) -0.018(5) -0.002(6)
V8 0.0707(16) 0.0524(16) 0.074(2) 0.0284(15) -0.0085(14) -0.0063(13)
O8 0.098(8) 0.059(7) 0.097(11) 0.027(7) -0.005(7) -0.018(6)
V9 0.0805(17) 0.082(2) 0.0420(17) 0.0070(15) 0.0020(13) 0.0139(15)
O9 0.109(8) 0.104(9) 0.041(7) -0.007(6) -0.010(6) 0.029(7)
V10 0.0603(13) 0.0447(14) 0.0477(16) 0.0028(12) 0.0005(11) -0.0010(11)
O10 0.059(5) 0.067(7) 0.064(8) -0.005(6) 0.007(5) -0.005(5)
V11 0.0682(16) 0.085(2) 0.070(2) 0.0412(17) 0.0095(14) 0.0064(15)
O11 0.082(7) 0.122(11) 0.094(11) 0.078(9) 0.010(7) -0.001(7)
V12 0.0704(15) 0.0401(14) 0.0568(18) 0.0100(13) -0.0120(13) -0.0038(11)
O12 0.089(7) 0.042(6) 0.085(9) -0.002(6) -0.024(6) -0.001(5)
O13 0.081(6) 0.056(6) 0.058(7) 0.003(5) 0.014(5) 0.014(5)
O14 0.055(5) 0.071(7) 0.078(9) 0.021(6) 0.000(5) 0.019(5)
O15 0.076(6) 0.047(6) 0.048(7) 0.005(5) 0.005(5) 0.003(5)
O16 0.060(5) 0.068(7) 0.049(7) 0.018(5) -0.003(5) 0.004(5)
O17 0.069(6) 0.084(7) 0.042(6) 0.011(6) 0.014(5) 0.009(5)
O18 0.058(5) 0.049(5) 0.038(6) 0.007(4) -0.005(4) 0.005(4)
O19 0.075(6) 0.066(7) 0.043(6) 0.022(5) -0.011(5) 0.008(5)
O20 0.062(5) 0.042(5) 0.053(7) 0.017(5) -0.005(5) 0.002(4)
O21 0.083(7) 0.084(8) 0.045(7) -0.009(6) -0.002(5) 0.021(6)
O22 0.066(6) 0.089(8) 0.057(7) 0.035(6) 0.012(5) 0.008(5)
O23 0.057(5) 0.034(5) 0.046(6) 0.002(4) -0.001(4) 0.000(4)
O24 0.059(5) 0.047(5) 0.052(7) 0.012(5) -0.009(4) -0.001(4)
O25 0.085(6) 0.056(6) 0.039(6) -0.007(5) 0.000(5) 0.015(5)
O26 0.060(5) 0.051(6) 0.054(7) -0.005(5) 0.004(5) -0.007(4)
O27 0.057(5) 0.078(7) 0.080(9) 0.035(6) -0.004(5) 0.003(5)
O28 0.069(6) 0.047(6) 0.066(8) 0.034(5) -0.012(5) -0.018(5)
O29 0.094(7) 0.040(6) 0.055(7) -0.010(5) 0.008(5) -0.007(5)
O30 0.057(5) 0.065(7) 0.080(9) 0.026(6) -0.003(5) -0.002(5)
O31 0.078(6) 0.078(7) 0.046(7) 0.012(6) 0.000(5) 0.006(5)
O32 0.057(5) 0.047(5) 0.054(7) 0.005(5) -0.003(4) -0.014(4)
O34 0.119(9) 0.075(8) 0.056(8) 0.001(6) 0.001(6) 0.028(7)
O35 0.075(6) 0.055(6) 0.071(8) 0.014(6) -0.005(5) 0.006(5)
O36 0.090(8) 0.113(11) 0.116(13) 0.065(10) 0.002(8) 0.016(7)
O37 0.091(8) 0.100(9) 0.069(9) 0.031(7) -0.020(6) 0.002(7)
O38 0.088(7) 0.087(8) 0.076(9) 0.011(7) -0.004(6) 0.011(6)
O39 0.084(7) 0.049(6) 0.082(9) 0.003(6) 0.000(6) 0.006(5)
O40 0.086(7) 0.069(7) 0.084(9) 0.031(7) -0.003(6) 0.007(6)
Cl1 0.0646(19) 0.054(2) 0.051(2) 0.0080(18) 0.0021(17) 0.0014(16)
O51 0.29(3) 0.087(10) 0.16(2) 0.000(11) -0.040(17) 0.008(14)
C51 0.21(3) 0.104(16) 0.16(3) -0.025(15) -0.03(2) 0.017(19)
C52 0.18(3) 0.110(13) 0.19(3) 0.005(15) 0.01(2) 0.023(17)
C53 0.15(2) 0.15(2) 0.21(3) 0.025(18) -0.05(2) -0.01(2)
C54 0.30(4) 0.161(19) 0.09(2) 0.022(16) -0.021(19) -0.07(3)
O61 0.165(14) 0.083(10) 0.158(17) 0.029(10) 0.070(12) 0.002(9)
C61 0.24(3) 0.13(2) 0.11(2) 0.014(16) 0.05(2) -0.04(2)
C62 0.20(4) 0.32(6) 0.24(6) 0.01(5) 0.12(4) -0.04(3)
O71 0.112(10) 0.190(17) 0.081(12) -0.034(11) -0.024(9) 0.035(11)
C71 0.129(19) 0.25(4) 0.079(19) -0.04(2) 0.017(15) 0.02(2)
O81 0.098(8) 0.094(10) 0.21(2) 0.022(12) -0.004(11) 0.022(8)
C81 0.086(10) 0.131(19) 0.22(4) 0.04(2) -0.011(16) 0.020(12)
C82 0.123(17) 0.13(2) 0.34(6) 0.03(3) 0.03(3) 0.061(14)
C83 0.14(2) 0.053(15) 0.50(8) 0.04(2) 0.01(3) 0.044(14)
O91 0.116(10) 0.216(15) 0.154(15) 0.010(13) 0.001(10) 0.002(11)
O101 0.152(13) 0.226(18) 0.135(16) 0.008(14) 0.029(12) 0.070(13)
O121 0.156(15) 0.192(16) 0.106(15) -0.026(13) -0.010(11) 0.014(12)
C121 0.14(3) 0.23(3) 0.31(5) 0.01(3) 0.11(3) -0.03(2)
C122 0.22(3) 0.204(17) 0.078(19) -0.032(18) -0.025(18) 0.04(2)
C123 0.15(2) 0.26(4) 0.071(17) -0.045(17) -0.018(13) 0.01(2)
C124 0.20(3) 0.28(3) 0.21(4) -0.08(3) 0.08(3) -0.14(3)
O131 0.22(2) 0.094(12) 0.56(6) 0.02(2) 0.25(3) 0.039(14)
C131 0.14(2) 0.108(15) 0.25(5) -0.05(2) -0.02(2) 0.042(16)
C134 0.14(2) 0.097(14) 0.26(5) -0.02(2) 0.01(2) -0.010(16)
O141 0.22(2) 0.158(17) 0.122(16) 0.005(12) -0.019(15) -0.018(16)
C141 0.27(4) 0.117(19) 0.16(3) 0.010(16) 0.05(3) -0.02(2)
C143 0.18(3) 0.24(4) 0.21(3) -0.09(3) -0.04(3) 0.01(3)
C144 0.34(5) 0.123(19) 0.22(4) 0.03(2) -0.02(4) -0.05(3)
O151 0.118(9) 0.092(8) 0.096(11) -0.011(8) -0.014(8) 0.039(7)
C151 0.108(12) 0.093(12) 0.12(2) 0.004(14) -0.005(12) 0.034(9)
C152 0.17(2) 0.087(11) 0.32(6) 0.02(2) -0.06(3) 0.013(14)
C154 0.116(13) 0.053(11) 0.17(3) 0.012(13) -0.037(13) 0.018(10)
O161 0.177(15) 0.127(13) 0.093(11) 0.053(10) 0.030(10) 0.009(10)
C161 0.138(19) 0.15(2) 0.12(2) 0.051(16) 0.036(14) 0.002(13)
C162 0.24(3) 0.18(3) 0.10(2) 0.058(19) 0.04(2) 0.04(2)
C163 0.17(3) 0.53(8) 0.105(19) 0.17(3) 0.04(2) 0.14(3)
C164 0.18(2) 0.14(2) 0.098(18) 0.037(15) -0.009(15) 0.021(15)

loop_
_atom_type_symbol
_atom_type_description
_atom_type_scat_dispersion_real
_atom_type_scat_dispersion_imag
_atom_type_scat_source
C C 0.0033 0.0016 'International Tables Vol C Tables 4.2.6.8 and 6.1.1.4'
H H 0.0000 0.0000 'International Tables Vol C Tables 4.2.6.8 and 6.1.1.4'
O O 0.0106 0.0060 'International Tables Vol C Tables 4.2.6.8 and 6.1.1.4'
Cl Cl 0.1484 0.1585 'International Tables Vol C Tables 4.2.6.8 and 6.1.1.4'
V V 0.3005 0.5294 'International Tables Vol C Tables 4.2.6.8 and 6.1.1.4'
Dy Dy -0.1892 4.4098 'International Tables Vol C Tables 4.2.6.8 and 6.1.1.4'

loop_
_geom_angle_atom_site_label_1
_geom_angle_atom_site_label_2
_geom_angle_atom_site_label_3
_geom_angle
O16 Dy1 O15 65.4(3)
O16 Dy1 O13 118.8(3)
O15 Dy1 O13 85.1(3)
O16 Dy1 O33B 138.3(9)
O15 Dy1 O33B 154.4(9)
O13 Dy1 O33B 87.8(9)
O16 Dy1 O36 77.8(4)
O15 Dy1 O36 137.9(5)
O13 Dy1 O36 132.4(4)
O33B Dy1 O36 61.0(9)
O16 Dy1 O14 84.8(4)
O15 Dy1 O14 119.3(3)
O13 Dy1 O14 64.1(4)
O33B Dy1 O14 78.9(8)
O36 Dy1 O14 74.5(4)
O16 Dy1 O35 81.3(3)
O15 Dy1 O35 81.7(3)
O13 Dy1 O35 148.1(4)
O33B Dy1 O35 91.7(9)
O36 Dy1 O35 73.1(4)
O14 Dy1 O35 146.8(4)
O16 Dy1 O33A 155.1(7)
O15 Dy1 O33A 138.9(7)
O13 Dy1 O33A 75.8(7)
O36 Dy1 O33A 77.8(7)
O14 Dy1 O33A 84.5(7)
O35 Dy1 O33A 95.7(7)
O16 Dy1 O34 132.8(4)
O15 Dy1 O34 72.6(4)
O13 Dy1 O34 76.2(4)
O33B Dy1 O34 81.8(9)
O36 Dy1 O34 127.3(4)
O14 Dy1 O34 136.2(4)
O35 Dy1 O34 72.1(4)
O33A Dy1 O34 67.7(7)
O38 Dy2 O40 92.1(4)
O38 Dy2 O19 147.2(4)
O40 Dy2 O19 83.1(4)
O38 Dy2 O17 81.6(4)
O40 Dy2 O17 149.6(4)
O19 Dy2 O17 86.3(3)
O38 Dy2 O20 146.1(4)
O40 Dy2 O20 79.7(4)
O19 Dy2 O20 64.9(3)
O17 Dy2 O20 120.9(3)
O38 Dy2 O18 81.8(4)
O40 Dy2 O18 143.5(4)
O19 Dy2 O18 120.2(3)
O17 Dy2 O18 65.3(3)
O20 Dy2 O18 85.6(3)
O38 Dy2 O39 73.2(4)
O40 Dy2 O39 70.8(4)
O19 Dy2 O39 133.7(4)
O17 Dy2 O39 133.7(3)
O20 Dy2 O39 73.0(4)
O18 Dy2 O39 73.0(3)
O38 Dy2 O37 72.4(4)
O40 Dy2 O37 72.5(5)
O19 Dy2 O37 75.2(4)
O17 Dy2 O37 77.3(4)
O20 Dy2 O37 133.5(4)
O18 Dy2 O37 137.1(4)
O39 Dy2 O37 127.8(4)
O1 V1 O13 106.8(6)
O1 V1 O14 106.7(6)
O13 V1 O14 85.7(5)
O1 V1 O22 105.9(6)
O13 V1 O22 147.1(5)
O14 V1 O22 81.4(5)
O1 V1 O21 103.6(6)
O13 V1 O21 83.2(5)
O14 V1 O21 149.6(5)
O22 V1 O21 93.0(5)
O2 V2 O23 106.3(5)
O2 V2 O15 106.7(5)
O23 V2 O15 82.9(4)
O2 V2 O16 106.1(5)
O23 V2 O16 147.5(4)
O15 V2 O16 84.8(4)
O2 V2 O24 106.0(5)
O23 V2 O24 92.0(4)
O15 V2 O24 146.9(5)
O16 V2 O24 82.2(4)
O3 V3 O29 104.8(6)
O3 V3 O13 109.1(6)
O29 V3 O13 94.4(5)
O3 V3 O25 109.5(6)
O29 V3 O25 90.9(5)
O13 V3 O25 138.1(5)
O3 V3 O21 102.4(6)
O29 V3 O21 152.6(4)
O13 V3 O21 79.3(4)
O25 V3 O21 77.3(4)
O4 V4 O30 104.5(6)
O4 V4 O14 109.3(6)
O30 V4 O14 94.5(5)
O4 V4 O27 108.2(6)
O30 V4 O27 90.2(5)
O14 V4 O27 139.5(4)
O4 V4 O22 103.2(6)
O30 V4 O22 151.9(4)
O14 V4 O22 80.4(5)
O27 V4 O22 76.9(5)
O5 V5 O29 103.6(5)
O5 V5 O15 109.5(5)
O29 V5 O15 93.3(5)
O5 V5 O26 108.6(5)
O29 V5 O26 91.8(5)
O15 V5 O26 139.1(4)
O5 V5 O23 103.9(5)
O29 V5 O23 152.3(4)
O15 V5 O23 79.7(4)
O26 V5 O23 77.3(4)
O6 V6 O30 104.8(6)
O6 V6 O16 109.1(5)
O30 V6 O16 95.0(5)
O6 V6 O28 106.9(5)
O30 V6 O28 91.7(5)
O16 V6 O28 140.2(4)
O6 V6 O24 102.1(6)
O30 V6 O24 152.7(5)
O16 V6 O24 80.4(4)
O28 V6 O24 76.1(4)
O7 V7 O25 105.9(5)
O7 V7 O26 105.9(5)
O25 V7 O26 93.6(4)
O7 V7 O17 106.1(6)
O25 V7 O17 82.3(5)
O26 V7 O17 147.6(4)
O7 V7 O18 106.7(5)
O25 V7 O18 147.1(4)
O26 V7 O18 81.3(4)
O17 V7 O18 84.9(4)
O8 V8 O20 107.3(6)
O8 V8 O28 105.9(6)
O20 V8 O28 81.6(4)
O8 V8 O27 106.2(6)
O20 V8 O27 146.1(5)
O28 V8 O27 93.9(5)
O8 V8 O19 106.6(6)
O20 V8 O19 84.8(4)
O28 V8 O19 147.2(4)
O27 V8 O19 81.2(5)
O9 V9 O31 105.6(6)
O9 V9 O17 108.6(5)
O31 V9 O17 94.6(5)
O9 V9 O21 106.6(5)
O31 V9 O21 90.2(5)
O17 V9 O21 141.6(5)
O9 V9 O25 101.5(6)
O31 V9 O25 152.6(5)
O17 V9 O25 80.1(4)
O21 V9 O25 78.4(5)
O10 V10 O32 104.5(5)
O10 V10 O18 108.1(5)
O32 V10 O18 94.7(4)
O10 V10 O23 108.3(5)
O32 V10 O23 89.7(4)
O18 V10 O23 141.0(4)
O10 V10 O26 101.7(5)
O32 V10 O26 153.5(4)
O18 V10 O26 80.8(4)
O23 V10 O26 78.3(4)
O11 V11 O31 105.4(7)
O11 V11 O19 107.0(6)
O31 V11 O19 94.8(5)
O11 V11 O22 109.0(6)
O31 V11 O22 90.8(5)
O19 V11 O22 140.5(5)
O11 V11 O27 101.9(6)
O31 V11 O27 152.4(5)
O19 V11 O27 80.4(5)
O22 V11 O27 76.9(5)
O12 V12 O32 103.8(5)
O12 V12 O20 108.8(5)
O32 V12 O20 94.4(4)
O12 V12 O24 107.9(5)
O32 V12 O24 90.8(4)
O20 V12 O24 140.4(5)
O12 V12 O28 102.3(5)
O32 V12 O28 153.7(5)
O20 V12 O28 80.1(4)
O24 V12 O28 78.1(4)
V1 O13 V3 102.4(5)
V1 O13 Dy1 106.1(5)
V3 O13 Dy1 138.7(5)
V4 O14 V1 101.3(5)
V4 O14 Dy1 139.1(6)
V1 O14 Dy1 104.1(5)
V5 O15 V2 101.4(4)
V5 O15 Dy1 140.1(5)
V2 O15 Dy1 105.1(4)
V6 O16 V2 101.3(5)
V6 O16 Dy1 139.4(5)
V2 O16 Dy1 104.7(4)
V9 O17 V7 100.7(5)
V9 O17 Dy2 137.8(5)
V7 O17 Dy2 105.1(5)
V10 O18 V7 101.4(4)
V10 O18 Dy2 138.8(5)
V7 O18 Dy2 104.7(4)
V11 O19 V8 101.3(5)
V11 O19 Dy2 138.0(6)
V8 O19 Dy2 105.1(5)
V12 O20 V8 101.1(4)
V12 O20 Dy2 138.2(5)
V8 O20 Dy2 105.2(5)
V1 O21 V9 138.5(6)
V1 O21 V3 95.1(5)
V9 O21 V3 102.3(5)
V1 O22 V11 138.9(6)
V1 O22 V4 96.8(5)
V11 O22 V4 103.6(6)
V2 O23 V10 140.3(5)
V2 O23 V5 96.0(4)
V10 O23 V5 101.6(4)
V12 O24 V2 139.5(5)
V12 O24 V6 102.9(4)
V2 O24 V6 95.9(4)
V7 O25 V3 139.5(6)
V7 O25 V9 96.6(4)
V3 O25 V9 102.0(5)
V7 O26 V5 139.0(5)
V7 O26 V10 96.3(4)
V5 O26 V10 102.8(5)
V8 O27 V4 140.2(6)
V8 O27 V11 96.9(4)
V4 O27 V11 102.6(6)
V8 O28 V6 137.3(7)
V8 O28 V12 97.0(4)
V6 O28 V12 102.8(4)
V5 O29 V3 134.0(5)
V6 O30 V4 134.1(6)
V9 O31 V11 135.5(6)
V12 O32 V10 134.5(6)
C34A O33A C31A 105(3)
C34A O33A Dy1 133(3)
C31A O33A Dy1 121.6(18)
C32A C31A O33A 104(3)
C32A C31A H31A 111.0
O33A C31A H31A 111.0
C32A C31A H31B 111.0
O33A C31A H31B 111.0
H31A C31A H31B 109.0
C31A C32A C33A 103(4)
C31A C32A H32A 111.2
C33A C32A H32A 111.2
C31A C32A H32B 111.2
C33A C32A H32B 111.2
H32A C32A H32B 109.1
C34A C33A C32A 101(6)
C34A C33A H33A 111.6
C32A C33A H33A 111.6
C34A C33A H33B 111.6
C32A C33A H33B 111.6
H33A C33A H33B 109.4
O33A C34A C33A 116(5)
O33A C34A H34A 108.4
C33A C34A H34A 108.4
O33A C34A H34B 108.4
C33A C34A H34B 108.4
H34A C34A H34B 107.4
Dy1 O33B H33C 109.5
Dy1 O33B H33D 109.5
H33C O33B H33D 109.5
Dy1 O33B H33E 109.5
H33C O33B H33E 109.5
H33D O33B H33E 109.5
C44B O41B C41B 124(7)
O41B C41B C42B 102(6)
O41B C41B H41A 111.3
C42B C41B H41A 111.3
O41B C41B H41B 111.3
C42B C41B H41B 111.3
H41A C41B H41B 109.2
C43B C42B C41B 99(7)
C43B C42B H42A 112.0
C41B C42B H42A 112.0
C43B C42B H42B 112.0
C41B C42B H42B 112.0
H42A C42B H42B 109.7
C42B C43B C44B 109(7)
C42B C43B H43A 109.8
C44B C43B H43A 109.8
C42B C43B H43B 109.8
C44B C43B H43B 109.8
H43A C43B H43B 108.3
O41B C44B C43B 96(6)
O41B C44B H44A 112.5
C43B C44B H44A 112.5
O41B C44B H44B 112.5
C43B C44B H44B 112.5
H44A C44B H44B 110.0
C54 O51 C51 111(3)
O51 C51 C52 102(3)
O51 C51 H51A 111.3
C52 C51 H51A 111.3
O51 C51 H51B 111.3
C52 C51 H51B 111.3
H51A C51 H51B 109.2
C53 C52 C51 105(3)
C53 C52 H52A 110.7
C51 C52 H52A 110.7
C53 C52 H52B 110.7
C51 C52 H52B 110.7
H52A C52 H52B 108.8
C54 C53 C52 110(3)
C54 C53 H53A 109.8
C52 C53 H53A 109.8
C54 C53 H53B 109.8
C52 C53 H53B 109.8
H53A C53 H53B 108.2
O51 C54 C53 104(3)
O51 C54 H54A 111.1
C53 C54 H54A 111.1
O51 C54 H54B 111.1
C53 C54 H54B 111.1
H54A C54 H54B 109.0
C64A O61 C61 105(2)
C64B O61 C61 112(2)
C62 C61 O61 104(3)
C62 C61 H61A 110.9
O61 C61 H61A 110.9
C62 C61 H61B 110.9
O61 C61 H61B 110.9
H61A C61 H61B 108.9
C61 C62 C63A 110(3)
C61 C62 C63B 100(3)
C61 C62 H62A 109.7
C63A C62 H62A 109.7
C61 C62 H62B 109.7
C63A C62 H62B 109.7
H62A C62 H62B 108.2
C61 C62 H62C 111.7
C63B C62 H62C 111.7
C61 C62 H62D 111.7
C63B C62 H62D 111.7
H62C C62 H62D 109.5
C62 C63A C64A 105(3)
C62 C63A H63A 110.8
C64A C63A H63A 110.8
C62 C63A H63B 110.8
C64A C63A H63B 110.8
H63A C63A H63B 108.9
O61 C64A C63A 108(2)
O61 C64A H64A 110.2
C63A C64A H64A 110.2
O61 C64A H64B 110.2
C63A C64A H64B 110.2
H64A C64A H64B 108.5
C64B C63B C62 116(3)
C64B C63B H63C 108.2
C62 C63B H63C 108.2
C64B C63B H63D 108.2
C62 C63B H63D 108.2
H63C C63B H63D 107.3
O61 C64B C63B 95(3)
O61 C64B H64C 112.7
C63B C64B H64C 112.7
O61 C64B H64D 112.7
C63B C64B H64D 112.7
H64C C64B H64D 110.2
C74A O71 C71 106(2)
C74B O71 C71 108(3)
O71 C71 C72A 108(3)
O71 C71 C72B 103(3)
O71 C71 H71A 110.2
C72A C71 H71A 110.2
O71 C71 H71B 110.2
C72A C71 H71B 110.2
H71A C71 H71B 108.5
O71 C71 H71C 111.2
C72B C71 H71C 111.2
O71 C71 H71D 111.2
C72B C71 H71D 111.2
H71C C71 H71D 109.1
C71 C72A C73A 99(3)
C71 C72A H72A 112.0
C73A C72A H72A 112.0
C71 C72A H72B 112.0
C73A C72A H72B 112.0
H72A C72A H72B 109.7
C72A C73A C74A 101(3)
C72A C73A H73A 111.5
C74A C73A H73A 111.5
C72A C73A H73B 111.5
C74A C73A H73B 111.5
H73A C73A H73B 109.3
O71 C74A C73A 104(2)
O71 C74A H74A 111.0
C73A C74A H74A 111.0
O71 C74A H74B 111.0
C73A C74A H74B 111.0
H74A C74A H74B 109.0
C73B C72B C71 105(4)
C73B C72B H72C 110.7
C71 C72B H72C 110.7
C73B C72B H72D 110.7
C71 C72B H72D 110.7
H72C C72B H72D 108.8
C72B C73B C74B 108(5)
C72B C73B H73C 110.1
C74B C73B H73C 110.1
C72B C73B H73D 110.1
C74B C73B H73D 110.1
H73C C73B H73D 108.4
O71 C74B C73B 104(4)
O71 C74B H74C 111.0
C73B C74B H74C 111.0
O71 C74B H74D 111.0
C73B C74B H74D 111.0
H74C C74B H74D 109.0
C81 O81 C84B 102(3)
C81 O81 C84A 108.5(18)
O81 C81 C82 109(2)
O81 C81 H81A 109.9
C82 C81 H81A 109.9
O81 C81 H81B 109.9
C82 C81 H81B 109.9
H81A C81 H81B 108.3
C81 C82 C83 109(2)
C81 C82 H82A 110.0
C83 C82 H82A 110.0
C81 C82 H82B 110.0
C83 C82 H82B 110.0
H82A C82 H82B 108.3
C82 C83 C84B 99(3)
C82 C83 C84A 104(2)
C82 C83 H83C 110.9
C84A C83 H83C 110.9
C82 C83 H83D 110.9
C84A C83 H83D 110.9
H83C C83 H83D 108.9
C82 C83 H83A 111.9
C84B C83 H83A 111.9
C82 C83 H83B 111.9
C84B C83 H83B 111.9
H83A C83 H83B 109.6
O81 C84A C83 98.1(18)
O81 C84A H84A 112.2
C83 C84A H84A 112.2
O81 C84A H84B 112.2
C83 C84A H84B 112.1
H84A C84A H84B 109.8
O81 C84B C83 99.2(19)
O81 C84B H84C 111.9
C83 C84B H84C 111.9
O81 C84B H84D 111.9
C83 C84B H84D 111.9
H84C C84B H84D 109.6
C94A O91 C91A 107.9(9)
C94B O91 C91A 109(2)
C94B O91 C91B 105.3(15)
O91 C91A C92A 106.2(10)
O91 C91A H91A 110.5
C92A C91A H91A 110.5
O91 C91A H91B 110.5
C92A C91A H91B 110.5
H91A C91A H91B 108.7
C91A C92A C93A 102.5(15)
C91A C92A H92A 111.3
C93A C92A H92A 111.3
C91A C92A H92B 111.3
C93A C92A H92B 111.3
H92A C92A H92B 109.2
C94A C93A C92A 101.0(16)
C94A C93A H93A 111.6
C92A C93A H93A 111.6
C94A C93A H93B 111.6
C92A C93A H93B 111.6
H93A C93A H93B 109.4
O91 C94A C93A 104.7(14)
O91 C94A H94A 110.8
C93A C94A H94A 110.8
O91 C94A H94B 110.8
C93A C94A H94B 110.8
H94A C94A H94B 108.9
O91 C91B C92B 101.5(18)
O91 C91B H91C 111.5
C92B C91B H91C 111.5
O91 C91B H91D 111.5
C92B C91B H91D 111.5
H91C C91B H91D 109.3
C93B C92B C91B 101.6(18)
C93B C92B H92C 111.4
C91B C92B H92C 111.4
C93B C92B H92D 111.4
C91B C92B H92D 111.4
H92C C92B H92D 109.3
C94B C93B C92B 105.8(13)
C94B C93B H93C 110.6
C92B C93B H93C 110.6
C94B C93B H93D 110.6
C92B C93B H93D 110.6
H93C C93B H93D 108.7
O91 C94B C93B 107.4(9)
O91 C94B H94C 110.2
C93B C94B H94C 110.2
O91 C94B H94D 110.2
C93B C94B H94D 110.2
H94C C94B H94D 108.5
C104 O101 C101 111(2)
O101 C101 C102 93(3)
O101 C101 H10A 113.1
C102 C101 H10A 113.1
O101 C101 H10B 113.1
C102 C101 H10B 113.1
H10A C101 H10B 110.5
O101 C101 H10J 110.4
C202 C101 H10J 110.4
O101 C101 H10K 110.4
C202 C101 H10K 110.4
H10J C101 H10K 108.6
C101 C102 C103 101(3)
C101 C102 H10C 111.6
C103 C102 H10C 111.6
C101 C102 H10D 111.6
C103 C102 H10D 111.6
H10C C102 H10D 109.4
H20A C202 H20B 109.2
C104 C103 C102 97(3)
C104 C103 H10E 112.3
C102 C103 H10E 112.3
C104 C103 H10F 112.3
C102 C103 H10F 112.3
H10E C103 H10F 109.9
C104 C103 H10L 109.8
C202 C103 H10M 109.8
C104 C103 H10M 109.8
H10L C103 H10M 108.2
O101 C104 C103 103(3)
O101 C104 H10G 111.2
C103 C104 H10G 111.2
O101 C104 H10H 111.2
C103 C104 H10H 111.2
H10G C104 H10H 109.1
C111 O111 C114 107(3)
O111 C111 C112 94(3)
O111 C111 H11A 112.8
C112 C111 H11A 112.8
O111 C111 H11B 112.8
C112 C111 H11B 112.8
H11A C111 H11B 110.3
C113 C112 C111 118(4)
C113 C112 H11C 107.9
C111 C112 H11C 107.9
C113 C112 H11D 107.9
C111 C112 H11D 107.9
C114 C112 H11D 156.5
H11C C112 H11D 107.2
C112 C113 C114 82(4)
C112 C113 H11E 115.0
C114 C113 H11E 115.0
C112 C113 H11F 115.0
C114 C113 H11F 115.0
H11E C113 H11F 112.0
O111 C114 C113 108(4)
O111 C114 H11G 110.2
C113 C114 H11G 110.2
O111 C114 H11H 110.2
C113 C114 H11H 110.2
H11G C114 H11H 108.5
C124 O121 C121 104(3)
C122 C121 O121 99(3)
C122 C121 H12A 112.0
O121 C121 H12A 112.0
C122 C121 H12B 112.0
O121 C121 H12B 112.0
H12A C121 H12B 109.7
C121 C122 C123 106(3)
C121 C122 H12C 110.6
C123 C122 H12C 110.6
C121 C122 H12D 110.6
C123 C122 H12D 110.6
H12C C122 H12D 108.7
C122 C123 C124 102(3)
C122 C123 H12E 111.3
C124 C123 H12E 111.3
C122 C123 H12F 111.3
C124 C123 H12F 111.3
H12E C123 H12F 109.2
O121 C124 C123 110(3)
O121 C124 H12G 109.8
C123 C124 H12G 109.8
O121 C124 H12H 109.8
C123 C124 H12H 109.8
H12G C124 H12H 108.2
C131 O131 C134 118(3)
O131 C131 C232 104(3)
O131 C131 C132 102(3)
O131 C131 H13A 111.4
C132 C131 H13A 111.4
O131 C131 H13B 111.4
C132 C131 H13B 111.4
H13A C131 H13B 109.3
O131 C131 H13J 111.0
C232 C131 H13J 110.9
O131 C131 H13K 110.9
C232 C131 H13K 111.0
H13J C131 H13K 109.0
C133 C132 C131 101(4)
C133 C132 H13C 111.5
C131 C132 H13C 111.5
C133 C132 H13D 111.5
C131 C132 H13D 111.5
H13C C132 H13D 109.4
C132 C133 C134 105(4)
C132 C133 H13E 110.8
C134 C133 H13E 110.8
C132 C133 H13F 110.8
C134 C133 H13F 110.8
H13E C133 H13F 108.9
C233 C232 H23A 111.8
C131 C232 H23B 111.8
C233 C232 H23B 111.8
H23A C232 H23B 109.5
C232 C233 H23C 108.4
C134 C233 H23D 108.4
C232 C233 H23D 108.4
H23C C233 H23D 107.4
O131 C134 C133 94(4)
O131 C134 H13G 112.9
C133 C134 H13G 112.9
O131 C134 H13H 112.9
C133 C134 H13H 112.9
H13G C134 H13H 110.3
O131 C134 H13M 112.8
O131 C134 H13N 112.8
C233 C134 H13N 112.8
H13M C134 H13N 110.3
C144 O141 C141 107(3)
O141 C141 C242 106(3)
O141 C141 C142 107(4)
O141 C141 H14A 110.5
O141 C141 H14B 110.5
H14A C141 H14B 108.7
O141 C141 H14J 110.4
C142 C141 H14J 110.4
O141 C141 H14K 110.4
C142 C141 H14K 110.4
H14J C141 H14K 108.6
C141 C242 C143 101(3)
H24A C242 H24B 109.4
C143 C142 C141 100(3)
C143 C142 H14C 111.9
C141 C142 H14C 111.9
C143 C142 H14D 111.9
C141 C142 H14D 111.9
H14C C142 H14D 109.6
C142 C143 C144 96(4)
C144 C143 H14L 111.5
C242 C143 H14M 111.5
C144 C143 H14M 111.5
H14L C143 H14M 109.3
C142 C143 H14N 112.6
C144 C143 H14N 112.6
C142 C143 H14P 112.6
C144 C143 H14P 112.6
H14N C143 H14P 110.1
O141 C144 C143 106(3)
O141 C144 H14G 110.6
C143 C144 H14G 110.6
O141 C144 H14H 110.6
C143 C144 H14H 110.6
H14G C144 H14H 108.7
C154 O151 C151 109.9(16)
O151 C151 C152 100.7(18)
O151 C151 H15A 111.6
C152 C151 H15A 111.6
O151 C151 H15B 111.6
C152 C151 H15B 111.6
H15A C151 H15B 109.4
C153 C152 C151 98(3)
C153 C152 H15C 112.2
C151 C152 H15C 112.2
C153 C152 H15D 112.2
C151 C152 H15D 112.2
H15C C152 H15D 109.8
C151 C152 H15J 111.0
C151 C152 H15K 111.0
H15J C152 H15K 109.0
C154 C153 C152 103(2)
C154 C153 H15E 111.1
C152 C153 H15E 111.1
C154 C153 H15F 111.1
C152 C153 H15F 111.1
H15E C153 H15F 109.1
H25A C253 H25B 109.1
O151 C154 C153 106(2)
O151 C154 C253 97(2)
O151 C154 H15G 110.6
C153 C154 H15G 110.6
O151 C154 H15H 110.6
C153 C154 H15H 110.6
H15G C154 H15H 108.7
C164 O161 C161 108.2(19)
C162 C161 O161 108(2)
C162 C161 H16A 110.1
O161 C161 H16A 110.1
C162 C161 H16B 110.1
O161 C161 H16B 110.1
H16A C161 H16B 108.4
C163 C162 C161 108(3)
C163 C162 H16C 110.0
C161 C162 H16C 110.0
C163 C162 H16D 110.0
C161 C162 H16D 110.0
H16C C162 H16D 108.4
C162 C163 C164 109(2)
C162 C163 H16E 110.0
C164 C163 H16E 110.0
C162 C163 H16F 110.0
C164 C163 H16F 110.0
H16E C163 H16F 108.4
O161 C164 C163 103(2)
O161 C164 H16G 111.1
C163 C164 H16G 111.1
O161 C164 H16H 111.1
C163 C164 H16H 111.1
H16G C164 H16H 109.1
C174 O171 C171 108.6(9)
O171 C171 C172 105.4(15)
O171 C171 H17A 110.7
C172 C171 H17A 110.7
O171 C171 H17B 110.7
C172 C171 H17B 110.7
H17A C171 H17B 108.8
C171 C172 C173 101(2)
C171 C172 H17C 111.5
C173 C172 H17C 111.5
C171 C172 H17D 111.5
C173 C172 H17D 111.5
H17C C172 H17D 109.3
C174 C173 C172 101(2)
C174 C173 H17E 111.5
C172 C173 H17E 111.5
C174 C173 H17F 111.5
C172 C173 H17F 111.5
H17E C173 H17F 109.3
O171 C174 C173 105.1(16)
O171 C174 H17G 110.7
C173 C174 H17G 110.7
O171 C174 H17H 110.7
C173 C174 H17H 110.7
H17G C174 H17H 108.8

loop_
_geom_bond_atom_site_label_1
_geom_bond_atom_site_label_2
_geom_bond_distance
Dy1 O16 2.350(11)
Dy1 O15 2.356(9)
Dy1 O13 2.365(12)
Dy1 O33B 2.366(18)
Dy1 O36 2.376(14)
Dy1 O14 2.383(11)
Dy1 O35 2.389(11)
Dy1 O33A 2.417(16)
Dy1 O34 2.419(13)
Dy2 O38 2.349(12)
Dy2 O40 2.365(11)
Dy2 O19 2.366(10)
Dy2 O17 2.369(11)
Dy2 O20 2.374(10)
Dy2 O18 2.376(9)
Dy2 O39 2.435(12)
Dy2 O37 2.439(13)
V1 O1 1.600(11)
V1 O13 1.835(11)
V1 O14 1.873(12)
V1 O22 1.894(11)
V1 O21 1.896(11)
V2 O2 1.593(11)
V2 O23 1.874(8)
V2 O15 1.876(10)
V2 O16 1.895(9)
V2 O24 1.898(9)
V3 O3 1.577(12)
V3 O29 1.812(11)
V3 O13 1.866(11)
V3 O25 1.937(10)
V3 O21 2.012(12)
V4 O4 1.606(10)
V4 O30 1.801(13)
V4 O14 1.849(11)
V4 O27 1.917(10)
V4 O22 1.954(12)
V5 O5 1.606(10)
V5 O29 1.802(10)
V5 O15 1.857(10)
V5 O26 1.913(10)
V5 O23 2.013(9)
V6 O6 1.610(12)
V6 O30 1.783(11)
V6 O16 1.856(10)
V6 O28 1.939(9)
V6 O24 2.005(9)
V7 O7 1.598(10)
V7 O25 1.867(10)
V7 O26 1.886(11)
V7 O17 1.893(10)
V7 O18 1.898(9)
V8 O8 1.580(11)
V8 O20 1.880(9)
V8 O28 1.882(10)
V8 O27 1.883(11)
V8 O19 1.893(11)
V9 O9 1.592(12)
V9 O31 1.769(11)
V9 O17 1.851(10)
V9 O21 1.909(10)
V9 O25 1.992(11)
V10 O10 1.612(10)
V10 O32 1.801(9)
V10 O18 1.824(9)
V10 O23 1.907(9)
V10 O26 1.977(10)
V11 O11 1.595(11)
V11 O31 1.804(12)
V11 O19 1.835(11)
V11 O22 1.904(11)
V11 O27 1.968(12)
V12 O12 1.595(11)
V12 O32 1.788(8)
V12 O20 1.852(10)
V12 O24 1.893(9)
V12 O28 1.963(10)
O33A C34A 1.32(6)
O33A C31A 1.68(4)
C31A C32A 1.46(5)
C31A H31A 0.9900
C31A H31B 0.9900
C32A C33A 1.63(9)
C32A H32A 0.9900
C32A H32B 0.9900
C33A C34A 1.48(9)
C33A H33A 0.9900
C33A H33B 0.9900
C34A H34A 0.9900
C34A H34B 0.9900
O33B H33C 0.9800
O33B H33D 0.9800
O33B H33E 0.9800
O41B C44B 1.25(9)
O41B C41B 1.50(7)
C41B C42B 1.55(13)
C41B H41A 0.9900
C41B H41B 0.9900
C42B C43B 1.52(10)
C42B H42A 0.9900
C42B H42B 0.9900
C43B C44B 1.62(10)
C43B H43A 0.9900
C43B H43B 0.9900
C44B H44A 0.9900
C44B H44B 0.9900
O51 C54 1.42(4)
O51 C51 1.44(3)
C51 C52 1.56(4)
C51 H51A 0.9900
C51 H51B 0.9900
C52 C53 1.43(4)
C52 H52A 0.9900
C52 H52B 0.9900
C53 C54 1.43(4)
C53 H53A 0.9900
C53 H53B 0.9900
C54 H54A 0.9900
C54 H54B 0.9900
O61 C64A 1.429(18)
O61 C64B 1.449(19)
O61 C61 1.58(3)
C61 C62 1.35(4)
C61 H61A 0.9900
C61 H61B 0.9900
C62 C63A 1.47(2)
C62 C63B 1.52(2)
C62 H62A 0.9900
C62 H62B 0.9900
C62 H62C 0.9900
C62 H62D 0.9900
C63A C64A 1.507(19)
C63A H63A 0.9900
C63A H63B 0.9900
C64A H64A 0.9900
C64A H64B 0.9900
C63B C64B 1.50(2)
C63B H63C 0.9900
C63B H63D 0.9900
C64B H64C 0.9900
C64B H64D 0.9900
O71 C74A 1.442(18)
O71 C74B 1.45(2)
O71 C71 1.47(3)
C71 C72A 1.48(2)
C71 C72B 1.508(19)
C71 H71A 0.9900
C71 H71B 0.9900
C71 H71C 0.9900
C71 H71D 0.9900
C72A C73A 1.49(2)
C72A H72A 0.9900
C72A H72B 0.9900
C73A C74A 1.517(19)
C73A H73A 0.9900
C73A H73B 0.9900
C74A H74A 0.9900
C74A H74B 0.9900
C72B C73B 1.49(2)
C72B H72C 0.9900
C72B H72D 0.9900
C73B C74B 1.50(2)
C73B H73C 0.9900
C73B H73D 0.9900
C74B H74C 0.9900
C74B H74D 0.9900
O81 C81 1.35(2)
O81 C84B 1.48(2)
O81 C84A 1.491(18)
C81 C82 1.38(3)
C81 H81A 0.9900
C81 H81B 0.9900
C82 C83 1.41(4)
C82 H82A 0.9900
C82 H82B 0.9900
C83 C84B 1.51(2)
C83 C84A 1.524(19)
C83 H83C 0.9900
C83 H83D 0.9900
C83 H83A 0.9900
C83 H83B 0.9900
C84A H84A 0.9900
C84A H84B 0.9900
C84B H84C 0.9900
C84B H84D 0.9900
O91 C94A 1.452(18)
O91 C94B 1.46(2)
O91 C91A 1.456(18)
O91 C91B 1.47(2)
C91A C92A 1.485(19)
C91A H91A 0.9900
C91A H91B 0.9900
C92A C93A 1.512(19)
C92A H92A 0.9900
C92A H92B 0.9900
C93A C94A 1.498(19)
C93A H93A 0.9900
C93A H93B 0.9900
C94A H94A 0.9900
C94A H94B 0.9900
C91B C92B 1.51(2)
C91B H91C 0.9900
C91B H91D 0.9900
C92B C93B 1.48(2)
C92B H92C 0.9900
C92B H92D 0.9900
C93B C94B 1.46(2)
C93B H93C 0.9900
C93B H93D 0.9900
C94B H94C 0.9900
C94B H94D 0.9900
O101 C104 1.453(19)
O101 C101 1.473(17)
C101 C202 1.49(2)
C101 C102 1.50(2)
C101 H10A 0.9900
C101 H10B 0.9900
C101 H10J 0.9900
C101 H10K 0.9900
C102 C103 1.51(2)
C102 H10C 0.9900
C102 H10D 0.9900
C202 C103 1.49(2)
C202 H20A 0.9900
C202 H20B 0.9900
C103 C104 1.500(19)
C103 H10E 0.9900
C103 H10F 0.9900
C103 H10L 0.9900
C103 H10M 0.9900
C104 H10G 0.9900
C104 H10H 0.9900
O111 C111 1.412(19)
O111 C114 1.47(2)
C111 C112 1.49(2)
C111 H11A 0.9900
C111 H11B 0.9900
C112 C113 1.49(2)
C112 H11C 0.9900
C112 H11D 0.9900
C113 C114 1.50(2)
C113 H11E 0.9900
C113 H11F 0.9900
C114 H11G 0.9900
C114 H11H 0.9900
O121 C124 1.37(4)
O121 C121 1.54(4)
C121 C122 1.39(4)
C121 H12A 0.9900
C121 H12B 0.9900
C122 C123 1.41(4)
C122 H12C 0.9900
C122 H12D 0.9900
C123 C124 1.42(4)
C123 H12E 0.9900
C123 H12F 0.9900
C124 H12G 0.9900
C124 H12H 0.9900
O131 C131 1.39(3)
O131 C134 1.43(3)
C131 C232 1.48(2)
C131 C132 1.51(2)
C131 H13A 0.9900
C131 H13B 0.9900
C131 H13J 0.9900
C131 H13K 0.9900
C132 C133 1.50(2)
C132 H13C 0.9900
C132 H13D 0.9900
C133 C134 1.51(2)
C133 H13E 0.9900
C133 H13F 0.9900
C232 C233 1.51(2)
C232 H23A 0.9900
C232 H23B 0.9900
C233 C134 1.49(2)
C233 H23C 0.9900
C233 H23D 0.9900
C134 H13G 0.9900
C134 H13H 0.9900
C134 H13M 0.9900
C134 H13N 0.9900
O141 C144 1.38(4)
O141 C141 1.47(3)
C141 C242 1.486(19)
C141 C142 1.50(2)
C141 H14A 0.9900
C141 H14B 0.9900
C141 H14J 0.9900
C141 H14K 0.9900
C242 C143 1.489(19)
C242 H24A 0.9900
C242 H24B 0.9900
C142 C143 1.50(2)
C142 H14C 0.9900
C142 H14D 0.9900
C143 C144 1.66(5)
C143 H14L 0.9900
C143 H14M 0.9900
C143 H14N 0.9900
C143 H14P 0.9900
C144 H14G 0.9900
C144 H14H 0.9900
O151 C154 1.38(2)
O151 C151 1.41(2)
C151 C152 1.53(3)
C151 H15A 0.9900
C151 H15B 0.9900
C152 C253 1.502(19)
C152 C153 1.51(2)
C152 H15C 0.9900
C152 H15D 0.9900
C152 H15J 0.9900
C152 H15K 0.9900
C153 C154 1.50(2)
C153 H15E 0.9900
C153 H15F 0.9900
C253 C154 1.505(19)
C253 H25A 0.9900
C253 H25B 0.9900
C154 H15G 0.9900
C154 H15H 0.9900
O161 C164 1.46(3)
O161 C161 1.46(3)
C161 C162 1.43(4)
C161 H16A 0.9900
C161 H16B 0.9900
C162 C163 1.39(4)
C162 H16C 0.9900
C162 H16D 0.9900
C163 C164 1.52(4)
C163 H16E 0.9900
C163 H16F 0.9900
C164 H16G 0.9900
C164 H16H 0.9900
O171 C174 1.44(2)
O171 C171 1.44(2)
C171 C172 1.49(2)
C171 H17A 0.9900
C171 H17B 0.9900
C172 C173 1.50(2)
C172 H17C 0.9900
C172 H17D 0.9900
C173 C174 1.50(2)
C173 H17E 0.9900
C173 H17F 0.9900
C174 H17G 0.9900
C174 H17H 0.9900
